data_2203307
loop_
_publ_author_name
'Haberecht, Monika Christine'
'Vitze, Hannes'
'Lerner, Hans-Wolfram'
'Bolte, Michael'

_publ_section_title
;
 4-(Trimethylsilyl)benzoic acid
;
_journal_issue 3
_journal_name_full 'Acta Crystallographica Section E'
_journal_page_first o329
_journal_page_last o330
_journal_paper_doi 10.1107/S1600536804002041
_journal_volume 60
_journal_year 2004
_chemical_formula_iupac 'C10 H14 O2 Si'
_chemical_formula_moiety 'C10 H14 O2 Si'
_chemical_formula_sum 'C10 H14 O2 Si'
_chemical_formula_weight 194.30
_chemical_name_systematic ?
_space_group_IT_number 2
_symmetry_cell_setting triclinic
_symmetry_space_group_name_Hall '-P 1'
_symmetry_space_group_name_H-M 'P -1'
_atom_sites_solution_hydrogens geom
_atom_sites_solution_primary direct
_atom_sites_solution_secondary difmap
_audit_creation_method SHELXL-97
_cell_angle_alpha 96.528(12)
_cell_angle_beta 91.642(13)
_cell_angle_gamma 93.932(12)
_cell_formula_units_Z 4
_cell_length_a 6.2858(10)
_cell_length_b 12.2693(17)
_cell_length_c 14.258(2)
_cell_measurement_reflns_used 7303
_cell_measurement_temperature 100(2)
_cell_measurement_theta_max 25.7
_cell_measurement_theta_min 3.7
_cell_volume 1089.2(3)
_computing_cell_refinement X-AREA
_computing_data_collection 'X-AREA (Stoe & Cie, 2001)'
_computing_data_reduction X-AREA
_computing_molecular_graphics 'XP in SHELXTL-Plus (Sheldrick, 1991)'
_computing_publication_material SHELXL97
_computing_structure_refinement 'SHELXL97 (Sheldrick, 1997) '
_computing_structure_solution 'SHELXS97 (Sheldrick, 1990) '
_diffrn_ambient_temperature 100(2)
_diffrn_measured_fraction_theta_full 0.991
_diffrn_measured_fraction_theta_max 0.991
_diffrn_measurement_device_type 'Stoe IPDS II two-circle'
_diffrn_measurement_method \w
_diffrn_radiation_monochromator graphite
_diffrn_radiation_source 'fine-focus sealed tube'
_diffrn_radiation_type MoK\a
_diffrn_radiation_wavelength 0.71073
_diffrn_reflns_av_R_equivalents 0.0562
_diffrn_reflns_av_sigmaI/netI 0.1067
_diffrn_reflns_limit_h_max 7
_diffrn_reflns_limit_h_min -7
_diffrn_reflns_limit_k_max 14
_diffrn_reflns_limit_k_min -14
_diffrn_reflns_limit_l_max 17
_diffrn_reflns_limit_l_min -17
_diffrn_reflns_number 12520
_diffrn_reflns_theta_full 25.73
_diffrn_reflns_theta_max 25.73
_diffrn_reflns_theta_min 3.76
_diffrn_standards_decay_% 0
_diffrn_standards_interval_time 0
_diffrn_standards_number 0
_exptl_absorpt_coefficient_mu 0.183
_exptl_absorpt_correction_T_max 0.9917
_exptl_absorpt_correction_T_min 0.9470
_exptl_absorpt_correction_type multi-scan
_exptl_absorpt_process_details '(MULABS; Spek, 1990; Blessing, 1995)'
_exptl_crystal_colour colourless
_exptl_crystal_density_diffrn 1.185
_exptl_crystal_density_method 'not measured'
_exptl_crystal_description plate
_exptl_crystal_F_000 416
_exptl_crystal_size_max 0.36
_exptl_crystal_size_mid 0.24
_exptl_crystal_size_min 0.09
_refine_diff_density_max 0.212
_refine_diff_density_min -0.243
_refine_ls_extinction_method none
_refine_ls_goodness_of_fit_ref 0.899
_refine_ls_hydrogen_treatment constr
_refine_ls_matrix_type full
_refine_ls_number_parameters 237
_refine_ls_number_reflns 4142
_refine_ls_number_restraints 0
_refine_ls_restrained_S_all 0.899
_refine_ls_R_factor_all 0.0759
_refine_ls_R_factor_gt 0.0335
_refine_ls_shift/su_max 0.001
_refine_ls_shift/su_mean 0.000
_refine_ls_structure_factor_coef Fsqd
_refine_ls_weighting_details 'calc w = 1/[\s^2^(Fo^2^)+(0.0184P)^2^] where P = (Fo^2^+2Fc^2^)/3'
_refine_ls_weighting_scheme calc
_refine_ls_wR_factor_gt 0.0575
_refine_ls_wR_factor_ref 0.0626
_reflns_number_gt 2297
_reflns_number_total 4142
_reflns_threshold_expression I>2\s(I)
_cod_data_source_file lh6162.cif
_cod_data_source_block 4
_cod_depositor_comments
;
The following automatic conversions were performed:
'_symmetry_cell_setting' value 'Triclinic' changed to 'triclinic'
according to '/home/saulius/struct/CIF-dictionaries/cif_core.dic'
dictionary named 'cif_core.dic' version 2.4.1 from 2010-06-29.

Automatic conversion script
Id: cif_fix_enum 1527 2010-12-29 10:47:43Z saulius 

The following automatic conversions were performed:

'_symmetry_cell_setting' value 'Triclinic' changed to 'triclinic'
according to /home/saulius/struct/CIF-dictionaries/cif_core.dic
dictionary named 'cif_core.dic' version 2.4.1 from 2010-06-29.

Automatic conversion script
Id: cif_fix_values 1715 2011-07-08 13:25:40Z adriana 
;
_cod_database_code 2203307
_cod_database_fobs_code 2203307

loop_
_symmetry_equiv_pos_as_xyz
'x, y, z'
'-x, -y, -z'

loop_
_atom_site_label
_atom_site_fract_x
_atom_site_fract_y
_atom_site_fract_z
_atom_site_U_iso_or_equiv
_atom_site_adp_type
_atom_site_calc_flag
_atom_site_refinement_flags
_atom_site_occupancy
_atom_site_type_symbol
Si1 0.86442(10) -0.05512(6) 0.19904(5) 0.02352(16) Uani d . 1 Si
C11 0.6192(4) -0.13944(19) 0.22311(17) 0.0338(5) Uani d . 1 C
H11A 0.5294 -0.1554 0.1652 0.051 Uiso calc R 1 H
H11B 0.5401 -0.0988 0.2722 0.051 Uiso calc R 1 H
H11C 0.6589 -0.2086 0.2446 0.051 Uiso calc R 1 H
C12 1.0426(4) -0.02212(19) 0.30671(16) 0.0324(5) Uani d . 1 C
H12A 1.1700 0.0221 0.2916 0.049 Uiso calc R 1 H
H12B 1.0849 -0.0905 0.3288 0.049 Uiso calc R 1 H
H12C 0.9665 0.0194 0.3564 0.049 Uiso calc R 1 H
C13 1.0134(4) -0.1303(2) 0.10356(16) 0.0344(6) Uani d . 1 C
H13A 0.9201 -0.1479 0.0468 0.052 Uiso calc R 1 H
H13B 1.0596 -0.1984 0.1247 0.052 Uiso calc R 1 H
H13C 1.1385 -0.0839 0.0890 0.052 Uiso calc R 1 H
C1 0.7827(3) 0.07754(19) 0.15807(15) 0.0232(5) Uani d . 1 C
C2 0.5826(3) 0.08087(18) 0.11211(15) 0.0270(5) Uani d . 1 C
H2 0.4877 0.0166 0.1043 0.032 Uiso calc R 1 H
C3 0.5210(3) 0.17536(18) 0.07809(15) 0.0265(5) Uani d . 1 C
H3 0.3842 0.1755 0.0480 0.032 Uiso calc R 1 H
C4 0.6570(4) 0.2698(2) 0.08754(16) 0.0232(5) Uani d . 1 C
C5 0.8566(3) 0.26956(18) 0.13404(15) 0.0259(5) Uani d . 1 C
H5 0.9503 0.3343 0.1420 0.031 Uiso calc R 1 H
C6 0.9166(3) 0.17437(17) 0.16833(15) 0.0244(5) Uani d . 1 C
H6 1.0522 0.1750 0.1996 0.029 Uiso calc R 1 H
C7 0.5904(4) 0.3714(2) 0.05029(16) 0.0234(5) Uani d . 1 C
O71 0.4088(3) 0.36326(13) 0.00510(11) 0.0341(4) Uani d . 1 O
H71 0.3790 0.4256 -0.0079 0.041 Uiso calc R 1 H
O72 0.7107(3) 0.45841(13) 0.06366(10) 0.0313(4) Uani d . 1 O
Si1A 0.17042(10) 0.56238(5) 0.30504(4) 0.02178(15) Uani d . 1 Si
C11A 0.3147(3) 0.66968(18) 0.39183(15) 0.0278(5) Uani d . 1 C
H11D 0.2640 0.6622 0.4553 0.042 Uiso calc R 1 H
H11E 0.2875 0.7428 0.3749 0.042 Uiso calc R 1 H
H11F 0.4682 0.6603 0.3908 0.042 Uiso calc R 1 H
C12A 0.2657(4) 0.57592(19) 0.18459(15) 0.0303(5) Uani d . 1 C
H12D 0.4195 0.5674 0.1836 0.045 Uiso calc R 1 H
H12E 0.2369 0.6486 0.1672 0.045 Uiso calc R 1 H
H12F 0.1909 0.5189 0.1394 0.045 Uiso calc R 1 H
C13A -0.1219(3) 0.57797(19) 0.30718(17) 0.0321(5) Uani d . 1 C
H13D -0.1717 0.5708 0.3709 0.048 Uiso calc R 1 H
H13E -0.1965 0.5207 0.2621 0.048 Uiso calc R 1 H
H13F -0.1515 0.6505 0.2897 0.048 Uiso calc R 1 H
C1A 0.2284(3) 0.42294(19) 0.34061(15) 0.0231(5) Uani d . 1 C
C2A 0.1064(4) 0.37327(18) 0.40571(16) 0.0280(5) Uani d . 1 C
H2A -0.0184 0.4062 0.4273 0.034 Uiso calc R 1 H
C3A 0.1603(3) 0.27734(18) 0.44024(15) 0.0273(5) Uani d . 1 C
H3A 0.0737 0.2455 0.4849 0.033 Uiso calc R 1 H
C4A 0.3430(3) 0.22788(19) 0.40881(15) 0.0206(5) Uani d . 1 C
C5A 0.4649(3) 0.27367(17) 0.34157(15) 0.0236(5) Uani d . 1 C
H5A 0.5875 0.2395 0.3188 0.028 Uiso calc R 1 H
C6A 0.4068(3) 0.36969(17) 0.30767(14) 0.0240(5) Uani d . 1 C
H6A 0.4900 0.4000 0.2611 0.029 Uiso calc R 1 H
C7A 0.4131(4) 0.12849(19) 0.44893(16) 0.0220(5) Uani d . 1 C
O71A 0.2975(2) 0.09673(13) 0.51671(11) 0.0305(4) Uani d . 1 O
H71A 0.3431 0.0392 0.5341 0.037 Uiso calc R 1 H
O72A 0.5707(2) 0.08171(13) 0.41895(11) 0.0296(4) Uani d . 1 O

loop_
_atom_site_aniso_label
_atom_site_aniso_U_11
_atom_site_aniso_U_22
_atom_site_aniso_U_33
_atom_site_aniso_U_12
_atom_site_aniso_U_13
_atom_site_aniso_U_23
Si1 0.0204(3) 0.0212(4) 0.0294(4) 0.0035(3) -0.0020(3) 0.0046(3)
C11 0.0265(12) 0.0285(13) 0.0489(15) 0.0033(10) -0.0007(11) 0.0149(11)
C12 0.0308(12) 0.0310(13) 0.0360(13) 0.0048(10) -0.0051(10) 0.0066(10)
C13 0.0260(12) 0.0356(14) 0.0416(14) 0.0091(10) -0.0035(10) 0.0010(11)
C1 0.0216(11) 0.0263(15) 0.0224(13) 0.0064(10) 0.0023(10) 0.0030(11)
C2 0.0225(11) 0.0235(12) 0.0346(13) -0.0013(9) -0.0040(9) 0.0054(10)
C3 0.0227(11) 0.0283(13) 0.0296(12) 0.0062(10) -0.0023(9) 0.0066(10)
C4 0.0258(12) 0.0221(13) 0.0225(12) 0.0046(10) 0.0016(9) 0.0039(10)
C5 0.0269(12) 0.0211(12) 0.0302(13) 0.0005(9) 0.0005(9) 0.0055(9)
C6 0.0194(11) 0.0260(12) 0.0282(12) 0.0010(9) -0.0011(9) 0.0057(9)
C7 0.0279(12) 0.0246(14) 0.0182(12) 0.0059(10) 0.0025(9) 0.0013(10)
O71 0.0359(10) 0.0325(10) 0.0367(9) 0.0107(8) -0.0077(7) 0.0130(8)
O72 0.0404(10) 0.0239(9) 0.0301(9) 0.0026(7) -0.0021(7) 0.0054(7)
Si1A 0.0203(3) 0.0200(4) 0.0259(4) 0.0032(3) 0.0004(3) 0.0049(3)
C11A 0.0235(11) 0.0234(12) 0.0364(13) 0.0019(9) 0.0023(9) 0.0024(10)
C12A 0.0330(12) 0.0263(12) 0.0326(13) 0.0025(10) 0.0015(10) 0.0077(10)
C13A 0.0246(12) 0.0285(13) 0.0446(14) 0.0069(10) -0.0015(10) 0.0078(11)
C1A 0.0265(12) 0.0193(14) 0.0234(13) 0.0038(10) -0.0016(10) 0.0007(10)
C2A 0.0281(12) 0.0253(12) 0.0336(13) 0.0113(10) 0.0099(10) 0.0088(10)
C3A 0.0287(12) 0.0287(13) 0.0266(12) 0.0060(10) 0.0066(10) 0.0079(10)
C4A 0.0228(11) 0.0185(13) 0.0206(12) 0.0016(9) -0.0010(9) 0.0025(9)
C5A 0.0217(11) 0.0229(12) 0.0270(12) 0.0050(9) 0.0016(9) 0.0036(9)
C6A 0.0257(11) 0.0232(11) 0.0241(11) 0.0025(9) 0.0043(9) 0.0056(9)
C7A 0.0239(11) 0.0215(14) 0.0205(12) 0.0008(10) -0.0021(9) 0.0033(10)
O71A 0.0365(9) 0.0273(9) 0.0312(9) 0.0093(7) 0.0057(7) 0.0130(7)
O72A 0.0320(9) 0.0264(9) 0.0326(9) 0.0094(7) 0.0037(7) 0.0084(7)

loop_
_atom_type_symbol
_atom_type_description
_atom_type_scat_dispersion_real
_atom_type_scat_dispersion_imag
_atom_type_scat_source
C C 0.0033 0.0016 'International Tables Vol C Tables 4.2.6.8 and 6.1.1.4'
H H 0.0000 0.0000 'International Tables Vol C Tables 4.2.6.8 and 6.1.1.4'
O O 0.0106 0.0060 'International Tables Vol C Tables 4.2.6.8 and 6.1.1.4'
Si Si 0.0817 0.0704 'International Tables Vol C Tables 4.2.6.8 and 6.1.1.4'

loop_
_geom_angle_atom_site_label_1
_geom_angle_atom_site_label_2
_geom_angle_atom_site_label_3
_geom_angle
C11 Si1 C12 111.58(12)
C11 Si1 C13 109.89(11)
C12 Si1 C13 109.20(10)
C11 Si1 C1 108.43(10)
C12 Si1 C1 108.89(11)
C13 Si1 C1 108.80(11)
Si1 C11 H11A 109.5
Si1 C11 H11B 109.5
H11A C11 H11B 109.5
Si1 C11 H11C 109.5
H11A C11 H11C 109.5
H11B C11 H11C 109.5
Si1 C12 H12A 109.5
Si1 C12 H12B 109.5
H12A C12 H12B 109.5
Si1 C12 H12C 109.5
H12A C12 H12C 109.5
H12B C12 H12C 109.5
Si1 C13 H13A 109.5
Si1 C13 H13B 109.5
H13A C13 H13B 109.5
Si1 C13 H13C 109.5
H13A C13 H13C 109.5
H13B C13 H13C 109.5
C6 C1 C2 117.1(2)
C6 C1 Si1 122.83(16)
C2 C1 Si1 120.04(17)
C3 C2 C1 121.6(2)
C3 C2 H2 119.2
C1 C2 H2 119.2
C2 C3 C4 120.5(2)
C2 C3 H3 119.8
C4 C3 H3 119.8
C3 C4 C5 119.4(2)
C3 C4 C7 120.3(2)
C5 C4 C7 120.3(2)
C6 C5 C4 119.7(2)
C6 C5 H5 120.2
C4 C5 H5 120.2
C5 C6 C1 121.8(2)
C5 C6 H6 119.1
C1 C6 H6 119.1
O72 C7 O71 123.9(2)
O72 C7 C4 119.7(2)
O71 C7 C4 116.3(2)
C7 O71 H71 109.5
C12A Si1A C13A 109.65(11)
C12A Si1A C11A 109.74(11)
C13A Si1A C11A 110.01(10)
C12A Si1A C1A 110.04(10)
C13A Si1A C1A 109.55(11)
C11A Si1A C1A 107.81(10)
Si1A C11A H11D 109.5
Si1A C11A H11E 109.5
H11D C11A H11E 109.5
Si1A C11A H11F 109.5
H11D C11A H11F 109.5
H11E C11A H11F 109.5
Si1A C12A H12D 109.5
Si1A C12A H12E 109.5
H12D C12A H12E 109.5
Si1A C12A H12F 109.5
H12D C12A H12F 109.5
H12E C12A H12F 109.5
Si1A C13A H13D 109.5
Si1A C13A H13E 109.5
H13D C13A H13E 109.5
Si1A C13A H13F 109.5
H13D C13A H13F 109.5
H13E C13A H13F 109.5
C2A C1A C6A 117.2(2)
C2A C1A Si1A 121.57(16)
C6A C1A Si1A 121.07(18)
C3A C2A C1A 122.3(2)
C3A C2A H2A 118.9
C1A C2A H2A 118.9
C2A C3A C4A 119.5(2)
C2A C3A H3A 120.3
C4A C3A H3A 120.3
C5A C4A C3A 119.7(2)
C5A C4A C7A 119.5(2)
C3A C4A C7A 120.8(2)
C4A C5A C6A 119.74(19)
C4A C5A H5A 120.1
C6A C5A H5A 120.1
C5A C6A C1A 121.6(2)
C5A C6A H6A 119.2
C1A C6A H6A 119.2
O72A C7A O71A 123.9(2)
O72A C7A C4A 121.2(2)
O71A C7A C4A 114.86(19)
C7A O71A H71A 109.5

loop_
_geom_bond_atom_site_label_1
_geom_bond_atom_site_label_2
_geom_bond_distance
_geom_bond_publ_flag
Si1 C11 1.859(2) y
Si1 C12 1.863(2) y
Si1 C13 1.867(2) y
Si1 C1 1.889(2) y
C11 H11A 0.9800 ?
C11 H11B 0.9800 ?
C11 H11C 0.9800 ?
C12 H12A 0.9800 ?
C12 H12B 0.9800 ?
C12 H12C 0.9800 ?
C13 H13A 0.9800 ?
C13 H13B 0.9800 ?
C13 H13C 0.9800 ?
C1 C6 1.399(3) ?
C1 C2 1.407(3) ?
C2 C3 1.381(3) ?
C2 H2 0.9500 ?
C3 C4 1.383(3) ?
C3 H3 0.9500 ?
C4 C5 1.403(3) ?
C4 C7 1.490(3) y
C5 C6 1.387(3) ?
C5 H5 0.9500 ?
C6 H6 0.9500 ?
C7 O72 1.258(3) y
C7 O71 1.287(3) y
O71 H71 0.8400 ?
Si1A C12A 1.856(2) y
Si1A C13A 1.861(2) y
Si1A C11A 1.868(2) y
Si1A C1A 1.894(2) y
C11A H11D 0.9800 ?
C11A H11E 0.9800 ?
C11A H11F 0.9800 ?
C12A H12D 0.9800 ?
C12A H12E 0.9800 ?
C12A H12F 0.9800 ?
C13A H13D 0.9800 ?
C13A H13E 0.9800 ?
C13A H13F 0.9800 ?
C1A C2A 1.388(3) ?
C1A C6A 1.402(3) ?
C2A C3A 1.385(3) ?
C2A H2A 0.9500 ?
C3A C4A 1.397(3) ?
C3A H3A 0.9500 ?
C4A C5A 1.388(3) ?
C4A C7A 1.492(3) y
C5A C6A 1.390(3) ?
C5A H5A 0.9500 ?
C6A H6A 0.9500 ?
C7A O72A 1.240(3) y
C7A O71A 1.304(3) y
O71A H71A 0.8400 ?

loop_
_geom_hbond_atom_site_label_D
_geom_hbond_atom_site_label_H
_geom_hbond_atom_site_label_A
_geom_hbond_site_symmetry_A
_geom_hbond_distance_DH
_geom_hbond_distance_HA
_geom_hbond_distance_DA
_geom_hbond_angle_DHA
O71 H71 O72 2_665 0.84 1.82 2.643(2) 166
O71A H71A O72A 2_656 0.84 1.80 2.643(2) 175

loop_
_geom_torsion_atom_site_label_1
_geom_torsion_atom_site_label_2
_geom_torsion_atom_site_label_3
_geom_torsion_atom_site_label_4
_geom_torsion
C11 Si1 C1 C6 154.77(18)
C12 Si1 C1 C6 33.2(2)
C13 Si1 C1 C6 -85.7(2)
C11 Si1 C1 C2 -27.5(2)
C12 Si1 C1 C2 -149.08(17)
C13 Si1 C1 C2 92.00(19)
C6 C1 C2 C3 0.3(3)
Si1 C1 C2 C3 -177.55(17)
C1 C2 C3 C4 0.7(3)
C2 C3 C4 C5 -1.5(3)
C2 C3 C4 C7 179.7(2)
C3 C4 C5 C6 1.2(3)
C7 C4 C5 C6 -180.0(2)
C4 C5 C6 C1 -0.1(3)
C2 C1 C6 C5 -0.6(3)
Si1 C1 C6 C5 177.18(16)
C3 C4 C7 O72 176.3(2)
C5 C4 C7 O72 -2.6(3)
C3 C4 C7 O71 -4.0(3)
C5 C4 C7 O71 177.16(19)
C12A Si1A C1A C2A -153.69(19)
C13A Si1A C1A C2A -33.1(2)
C11A Si1A C1A C2A 86.6(2)
C12A Si1A C1A C6A 31.4(2)
C13A Si1A C1A C6A 151.98(18)
C11A Si1A C1A C6A -88.31(19)
C6A C1A C2A C3A 2.4(3)
Si1A C1A C2A C3A -172.77(18)
C1A C2A C3A C4A -0.2(4)
C2A C3A C4A C5A -1.8(3)
C2A C3A C4A C7A 176.2(2)
C3A C4A C5A C6A 1.4(3)
C7A C4A C5A C6A -176.5(2)
C4A C5A C6A C1A 0.8(3)
C2A C1A C6A C5A -2.7(3)
Si1A C1A C6A C5A 172.49(17)
C5A C4A C7A O72A -4.7(3)
C3A C4A C7A O72A 177.3(2)
C5A C4A C7A O71A 174.9(2)
C3A C4A C7A O71A -3.0(3)

loop_
_cod_related_entry_id
_cod_related_entry_database
_cod_related_entry_code
1 ChemSpider 246716
